data_7059001
loop_
_publ_author_name
'Bechu, Damien'
'Rogez, Guillaume'
'Hosseini, Mir Wais'
'Baudron, St\'ephane A.'

_publ_section_title
;
 Tetrathiopyridyl-tetrathiafulvalene-based Cd(ii) coordination polymers:
 one ligand, one metal cation, many possibilities
;
_journal_issue 36
_journal_name_full 'New Journal of Chemistry'
_journal_page_first 14291
_journal_paper_doi 10.1039/C9NJ03572A
_journal_volume 43
_journal_year 2019
_chemical_formula_sum 'C61 H45 Cd2 Cl21 N12 O13 S16'
_chemical_formula_weight 2636.30
_space_group_crystal_system triclinic
_space_group_IT_number 2
_space_group_name_Hall '-P 1'
_space_group_name_H-M_alt 'P -1'
_atom_sites_solution_hydrogens geom
_audit_creation_method SHELXL-2014/7
_audit_update_record
;
2019-08-12 deposited with the CCDC.	2019-08-15 downloaded from the CCDC.
;
_cell_angle_alpha 70.432(2)
_cell_angle_beta 63.379(2)
_cell_angle_gamma 65.013(2)
_cell_formula_units_Z 2
_cell_length_a 17.5072(8)
_cell_length_b 18.2272(9)
_cell_length_c 19.2922(8)
_cell_measurement_reflns_used 9888
_cell_measurement_temperature 173(2)
_cell_measurement_theta_max 23.23
_cell_measurement_theta_min 2.44
_cell_volume 4907.3(4)
_computing_cell_refinement 'Bruker SAINT'
_computing_data_collection 'Bruker APEX2'
_computing_data_reduction 'Bruker SAINT'
_computing_molecular_graphics 'Bruker SHELXTL'
_computing_publication_material 'Bruker SHELXTL'
_computing_structure_refinement 'SHELXL-2014 (Sheldrick 2014)'
_computing_structure_solution 'SHELXS-97 (Sheldrick 2008)'
_diffrn_ambient_temperature 173(2)
_diffrn_measured_fraction_theta_full 0.962
_diffrn_measured_fraction_theta_max 0.953
_diffrn_measurement_device_type 'Bruker APEX-II CCD'
_diffrn_measurement_method '\f and \w scans'
_diffrn_radiation_type MoK\a
_diffrn_radiation_wavelength 0.71073
_diffrn_reflns_av_R_equivalents 0.0743
_diffrn_reflns_av_unetI/netI 0.0509
_diffrn_reflns_Laue_measured_fraction_full 0.962
_diffrn_reflns_Laue_measured_fraction_max 0.953
_diffrn_reflns_limit_h_max 21
_diffrn_reflns_limit_h_min -21
_diffrn_reflns_limit_k_max 22
_diffrn_reflns_limit_k_min -22
_diffrn_reflns_limit_l_max 21
_diffrn_reflns_limit_l_min -17
_diffrn_reflns_number 187376
_diffrn_reflns_point_group_measured_fraction_full 0.962
_diffrn_reflns_point_group_measured_fraction_max 0.953
_diffrn_reflns_theta_full 25.242
_diffrn_reflns_theta_max 26.373
_diffrn_reflns_theta_min 1.465
_exptl_absorpt_coefficient_mu 1.406
_exptl_absorpt_correction_T_max 0.933
_exptl_absorpt_correction_T_min 0.871
_exptl_absorpt_correction_type multi-scan
_exptl_absorpt_process_details sadabs
_exptl_crystal_colour orange
_exptl_crystal_density_diffrn 1.784
_exptl_crystal_density_meas ?
_exptl_crystal_description platelet
_exptl_crystal_F_000 2616
_exptl_crystal_size_max 0.100
_exptl_crystal_size_mid 0.080
_exptl_crystal_size_min 0.050
_refine_diff_density_max 1.223
_refine_diff_density_min -1.460
_refine_diff_density_rms 0.113
_refine_ls_extinction_method none
_refine_ls_goodness_of_fit_ref 1.042
_refine_ls_hydrogen_treatment constr
_refine_ls_matrix_type full
_refine_ls_number_parameters 1173
_refine_ls_number_reflns 19113
_refine_ls_number_restraints 131
_refine_ls_restrained_S_all 1.072
_refine_ls_R_factor_all 0.0805
_refine_ls_R_factor_gt 0.0516
_refine_ls_shift/su_max 0.001
_refine_ls_shift/su_mean 0.000
_refine_ls_structure_factor_coef Fsqd
_refine_ls_weighting_details 'w=1/[\s^2^(Fo^2^)+(0.0507P)^2^+18.4489P] where P=(Fo^2^+2Fc^2^)/3'
_refine_ls_weighting_scheme calc
_refine_ls_wR_factor_gt 0.1192
_refine_ls_wR_factor_ref 0.1344
_reflns_Friedel_coverage 0.000
_reflns_number_gt 14017
_reflns_number_total 19113
_reflns_threshold_expression 'I > 2\s(I)'
_cod_data_source_file c9nj03572a2.cif
_cod_data_source_block CP5
_cod_depositor_comments
;
The following automatic conversions were performed:

data item '_exptl_crystal_density_meas' value 'not measured' was
changed to '?' -- the value is perceived as not measured.

Automatic conversion script
Id: cif_fix_values 6909 2019-04-08 15:41:33Z antanas 
;
_cod_database_code 7059001
_shelx_shelxl_version_number 2014/7
_shelx_space_group_comment
;
The symmetry employed for this shelxl refinement is uniquely defined
by the following loop, which should always be used as a source of
symmetry information in preference to the above space-group names.
They are only intended as comments.
;
_shelx_estimated_absorpt_t_min 0.872
_shelx_estimated_absorpt_t_max 0.933

loop_
_space_group_symop_operation_xyz
'x, y, z'
'-x, -y, -z'

loop_
_atom_site_label
_atom_site_type_symbol
_atom_site_fract_x
_atom_site_fract_y
_atom_site_fract_z
_atom_site_U_iso_or_equiv
_atom_site_adp_type
_atom_site_occupancy
_atom_site_site_symmetry_order
_atom_site_calc_flag
_atom_site_refinement_flags_posn
_atom_site_refinement_flags_adp
_atom_site_refinement_flags_occupancy
_atom_site_disorder_assembly
_atom_site_disorder_group
C1 C 0.6097(3) 0.9525(3) 0.4364(3) 0.0230(10) Uani 1 1 d . . . . .
C2 C 0.6554(3) 0.9685(3) 0.4668(3) 0.0250(10) Uani 1 1 d . . . . .
C3 C 0.5475(3) 0.9446(3) 0.3411(3) 0.0235(10) Uani 1 1 d . . . . .
C4 C 0.5414(3) 0.8779(3) 0.3982(3) 0.0235(10) Uani 1 1 d . . . . .
C5 C 0.7656(3) 1.0159(3) 0.4822(3) 0.0288(11) Uani 1 1 d . . . . .
C6 C 0.7567(3) 0.9498(3) 0.5402(3) 0.0275(11) Uani 1 1 d . . . . .
C7 C 0.5958(3) 0.9551(3) 0.1803(3) 0.0252(11) Uani 1 1 d . . . . .
C8 C 0.6843(3) 0.9116(3) 0.1749(3) 0.0334(12) Uani 1 1 d . . . . .
H8 H 0.7000 0.8913 0.2206 0.040 Uiso 1 1 calc R U . . .
C9 C 0.7492(3) 0.8983(3) 0.1015(3) 0.0335(12) Uani 1 1 d . . . . .
H9 H 0.8099 0.8683 0.0982 0.040 Uiso 1 1 calc R U . . .
C10 C 0.6458(3) 0.9678(3) 0.0417(3) 0.0361(13) Uani 1 1 d . . . . .
H10 H 0.6318 0.9877 -0.0049 0.043 Uiso 1 1 calc R U . . .
C11 C 0.5769(3) 0.9844(4) 0.1117(3) 0.0379(13) Uani 1 1 d . . . . .
H11 H 0.5171 1.0155 0.1131 0.045 Uiso 1 1 calc R U . . .
C12 C 0.5798(3) 0.7136(3) 0.4097(3) 0.0250(10) Uani 1 1 d . . . . .
C13 C 0.6677(3) 0.7034(3) 0.3951(3) 0.0310(12) Uani 1 1 d . . . . .
H13 H 0.6867 0.7501 0.3796 0.037 Uiso 1 1 calc R U . . .
C14 C 0.7280(3) 0.6251(3) 0.4032(3) 0.0329(12) Uani 1 1 d . . . . .
H14 H 0.7880 0.6196 0.3944 0.039 Uiso 1 1 calc R U . . .
C15 C 0.6218(3) 0.5670(3) 0.4346(3) 0.0332(12) Uani 1 1 d . . . . .
H15 H 0.6051 0.5195 0.4475 0.040 Uiso 1 1 calc R U . . .
C16 C 0.5568(3) 0.6426(3) 0.4293(3) 0.0299(11) Uani 1 1 d . . . . .
H16 H 0.4971 0.6465 0.4389 0.036 Uiso 1 1 calc R U . . .
C17 C 0.9095(3) 1.0733(3) 0.3750(3) 0.0257(10) Uani 1 1 d . . . . .
C18 C 0.9207(4) 1.0327(3) 0.3202(3) 0.0353(12) Uani 1 1 d . . . . .
H18 H 0.8823 1.0022 0.3323 0.042 Uiso 1 1 calc R U . . .
C19 C 0.9889(3) 1.0377(3) 0.2475(3) 0.0334(12) Uani 1 1 d . . . . .
H19 H 0.9951 1.0111 0.2096 0.040 Uiso 1 1 calc R U . . .
C20 C 1.0354(3) 1.1152(3) 0.2814(3) 0.0299(11) Uani 1 1 d . . . . .
H20 H 1.0757 1.1440 0.2683 0.036 Uiso 1 1 calc R U . . .
C21 C 0.9691(3) 1.1149(3) 0.3547(3) 0.0282(11) Uani 1 1 d . . . . .
H21 H 0.9640 1.1427 0.3911 0.034 Uiso 1 1 calc R U . . .
C22 C 0.8866(3) 0.8257(3) 0.5982(3) 0.0259(11) Uani 1 1 d . . . . .
C23 C 0.9519(3) 0.8135(3) 0.5240(3) 0.0303(11) Uani 1 1 d . . . . .
H23 H 0.9451 0.8524 0.4781 0.036 Uiso 1 1 calc R U . . .
C24 C 1.0267(3) 0.7439(3) 0.5186(3) 0.0304(11) Uani 1 1 d . . . . .
H24 H 1.0711 0.7361 0.4678 0.036 Uiso 1 1 calc R U . . .
C25 C 0.9759(3) 0.6981(3) 0.6512(3) 0.0286(11) Uani 1 1 d . . . . .
H25 H 0.9833 0.6573 0.6959 0.034 Uiso 1 1 calc R U . . .
C26 C 0.8993(3) 0.7653(3) 0.6628(3) 0.0280(11) Uani 1 1 d . . . . .
H26 H 0.8555 0.7707 0.7143 0.034 Uiso 1 1 calc R U . . .
C27 C 0.5746(3) 0.5202(3) 0.0577(3) 0.0253(10) Uani 1 1 d . . . . .
C28 C 0.4863(3) 0.5441(3) 0.0729(3) 0.0252(10) Uani 1 1 d . . . . .
C29 C 0.7429(3) 0.5094(3) 0.0062(3) 0.0264(11) Uani 1 1 d . . . . .
C30 C 0.7337(3) 0.4458(3) 0.0668(3) 0.0255(10) Uani 1 1 d . . . . .
C31 C 0.3169(3) 0.5622(3) 0.1444(3) 0.0262(11) Uani 1 1 d . . . . .
C32 C 0.3205(3) 0.6279(3) 0.0877(3) 0.0256(10) Uani 1 1 d . . . . .
C33 C 0.8377(3) 0.6215(3) -0.0612(3) 0.0269(11) Uani 1 1 d . . . . .
C34 C 0.9124(3) 0.6465(3) -0.1150(3) 0.0320(12) Uani 1 1 d . . . . .
H34 H 0.9618 0.6112 -0.1493 0.038 Uiso 1 1 calc R U . . .
C35 C 0.9140(4) 0.7220(3) -0.1180(3) 0.0324(12) Uani 1 1 d . . . . .
H35 H 0.9659 0.7372 -0.1541 0.039 Uiso 1 1 calc R U . . .
C36 C 0.7741(3) 0.7522(3) -0.0223(3) 0.0316(12) Uani 1 1 d . . . . .
H36 H 0.7248 0.7900 0.0095 0.038 Uiso 1 1 calc R U . . .
C37 C 0.7669(3) 0.6765(3) -0.0138(3) 0.0317(12) Uani 1 1 d . . . . .
H37 H 0.7147 0.6626 0.0237 0.038 Uiso 1 1 calc R U . . .
C38 C 0.8028(3) 0.3827(3) 0.1851(3) 0.0257(11) Uani 1 1 d . . . . .
C39 C 0.7630(4) 0.4588(3) 0.2067(3) 0.0350(13) Uani 1 1 d . . . . .
H39 H 0.7367 0.5056 0.1742 0.042 Uiso 1 1 calc R U . . .
C40 C 0.7617(4) 0.4664(3) 0.2752(3) 0.0363(13) Uani 1 1 d . . . . .
H40 H 0.7345 0.5196 0.2888 0.044 Uiso 1 1 calc R U . . .
C41 C 0.8313(3) 0.3295(3) 0.3047(3) 0.0320(12) Uani 1 1 d . . . . .
H41 H 0.8539 0.2833 0.3398 0.038 Uiso 1 1 calc R U . . .
C42 C 0.8364(3) 0.3158(3) 0.2369(3) 0.0319(12) Uani 1 1 d . . . . .
H42 H 0.8623 0.2618 0.2255 0.038 Uiso 1 1 calc R U . . .
C43 C 0.2127(3) 0.5562(3) 0.3016(3) 0.0277(11) Uani 1 1 d . . . . .
C44 C 0.1309(3) 0.5650(3) 0.3638(3) 0.0330(12) Uani 1 1 d . . . . .
H44 H 0.0798 0.5656 0.3574 0.040 Uiso 1 1 calc R U . . .
C45 C 0.1239(3) 0.5730(3) 0.4349(3) 0.0320(12) Uani 1 1 d . . . . .
H45 H 0.0669 0.5801 0.4767 0.038 Uiso 1 1 calc R U . . .
C46 C 0.2713(3) 0.5646(3) 0.3871(3) 0.0345(13) Uani 1 1 d . . . . .
H46 H 0.3213 0.5644 0.3947 0.041 Uiso 1 1 calc R U . . .
C47 C 0.2833(4) 0.5581(4) 0.3144(3) 0.0369(13) Uani 1 1 d . . . . .
H47 H 0.3399 0.5549 0.2727 0.044 Uiso 1 1 calc R U . . .
C48 C 0.2112(3) 0.7933(3) 0.0831(3) 0.0272(11) Uani 1 1 d . . . . .
C49 C 0.2627(4) 0.8072(3) 0.1111(3) 0.0336(12) Uani 1 1 d . . . . .
H49 H 0.3108 0.7633 0.1245 0.040 Uiso 1 1 calc R U . . .
C50 C 0.2434(4) 0.8862(3) 0.1194(3) 0.0351(12) Uani 1 1 d . . . . .
H50 H 0.2788 0.8954 0.1392 0.042 Uiso 1 1 calc R U . . .
C51 C 0.1281(4) 0.9348(3) 0.0750(4) 0.0401(14) Uani 1 1 d . . . . .
H51 H 0.0801 0.9796 0.0624 0.048 Uiso 1 1 calc R U . . .
C52 C 0.1414(4) 0.8588(3) 0.0653(4) 0.0391(13) Uani 1 1 d . . . . .
H52 H 0.1037 0.8513 0.0469 0.047 Uiso 1 1 calc R U . . .
C53 C 0.9194(4) 0.6168(4) 0.1405(4) 0.0509(16) Uani 1 1 d . . . . .
H53 H 0.9492 0.5794 0.1791 0.061 Uiso 1 1 calc R U . . .
C54 C 0.2263(4) 0.8471(3) 0.3553(4) 0.0417(14) Uani 1 1 d . . . . .
H54 H 0.2270 0.8253 0.4100 0.050 Uiso 1 1 calc R U . . .
C55 C 0.5012(6) 0.7409(5) 0.1913(6) 0.081(3) Uani 1 1 d . . . . .
H55 H 0.4506 0.7583 0.2406 0.097 Uiso 0.699(16) 1 calc R U P A 1
H55A H 0.4422 0.7679 0.2305 0.097 Uiso 0.301(16) 1 calc R U P A 2
C56 C 0.3736(5) 0.2179(4) 0.2024(4) 0.0512(16) Uani 1 1 d . . . . .
H56 H 0.3503 0.1702 0.2236 0.061 Uiso 1 1 calc R U . . .
C57 C 0.9359(3) 0.7815(6) 0.3078(4) 0.0927(17) Uani 1 1 d D U . . .
H57 H 0.9420 0.7222 0.3310 0.111 Uiso 0.530(10) 1 calc R U P B 1
H57A H 0.9329 0.7314 0.3498 0.111 Uiso 0.470(10) 1 calc R U P B 2
C58 C 0.5565(6) 0.3667(5) 0.3349(5) 0.076(2) Uani 1 1 d . . . . .
H58 H 0.5952 0.3644 0.2782 0.091 Uiso 1 1 calc R U . . .
C59 C 0.7538(5) 0.1466(5) 0.1498(4) 0.068(2) Uani 1 1 d . . . . .
H59 H 0.7900 0.1800 0.1052 0.082 Uiso 1 1 calc R U . . .
C60 C 0.8570(6) 0.6520(7) 0.5403(6) 0.109(4) Uani 1 1 d D . . . .
H60A H 0.8585 0.7032 0.5463 0.131 Uiso 1 1 calc R U . . .
H60B H 0.8867 0.6053 0.5742 0.131 Uiso 1 1 calc R U . . .
C61 C 0.7606(7) 0.6564(5) 0.5664(6) 0.097(3) Uani 1 1 d . . . . .
H61A H 0.7325 0.7001 0.5305 0.146 Uiso 1 1 calc R U . . .
H61B H 0.7276 0.6684 0.6200 0.146 Uiso 1 1 calc R U . . .
H61C H 0.7590 0.6036 0.5657 0.146 Uiso 1 1 calc R U . . .
N1 N 0.7318(3) 0.9250(3) 0.0350(2) 0.0290(9) Uani 1 1 d . . . . .
N2 N 0.7070(3) 0.5561(2) 0.4227(2) 0.0284(9) Uani 1 1 d . . . . .
N3 N 1.0470(3) 1.0775(2) 0.2270(2) 0.0282(9) Uani 1 1 d . . . . .
N4 N 1.0408(3) 0.6863(2) 0.5810(2) 0.0274(9) Uani 1 1 d . . . . .
N5 N 0.8460(3) 0.7752(3) -0.0725(2) 0.0300(10) Uani 1 1 d . . . . .
N6 N 0.7966(3) 0.4034(2) 0.3244(2) 0.0291(9) Uani 1 1 d . . . . .
N7 N 0.1936(3) 0.5712(3) 0.4481(2) 0.0276(9) Uani 1 1 d . . . . .
N8 N 0.1770(3) 0.9506(2) 0.1007(3) 0.0307(10) Uani 1 1 d . . . . .
N9 N 1.0172(3) 0.8309(3) -0.0572(3) 0.0312(10) Uani 1 1 d . . . . .
N10 N 0.7090(3) 0.9250(3) -0.1700(2) 0.0305(10) Uani 1 1 d . . . . .
N11 N 0.9543(3) 0.5145(3) 0.3241(3) 0.0370(11) Uani 1 1 d . . . . .
N12 N 0.6991(3) 0.3150(3) 0.5178(3) 0.0320(10) Uani 1 1 d . . . . .
O1 O 1.0374(3) 0.8048(3) -0.1171(3) 0.0636(13) Uani 1 1 d . . . . .
O2 O 0.9408(3) 0.8782(2) -0.0290(2) 0.0455(10) Uani 1 1 d . . . . .
O3 O 1.0735(3) 0.8063(3) -0.0257(3) 0.0511(11) Uani 1 1 d . . . . .
O4 O 0.6372(3) 0.9494(3) -0.1803(3) 0.0590(12) Uani 1 1 d . . . . .
O5 O 0.7691(3) 0.8640(3) -0.1963(2) 0.0456(10) Uani 1 1 d . . . . .
O6 O 0.7219(3) 0.9637(2) -0.1354(2) 0.0402(9) Uani 1 1 d . . . . .
O7 O 0.9180(3) 0.4871(3) 0.3010(3) 0.0530(11) Uani 1 1 d . . . . .
O8 O 0.9320(3) 0.5063(3) 0.3968(2) 0.0598(12) Uani 1 1 d . . . . .
O9 O 0.9978(12) 0.5640(14) 0.2796(7) 0.063(4) Uani 0.66(3) 1 d . . P C 1
O9B O 1.025(2) 0.523(2) 0.2747(17) 0.063(4) Uani 0.34(3) 1 d . . P C 2
O10 O 0.6596(3) 0.3912(2) 0.5102(3) 0.0464(10) Uani 1 1 d . . . . .
O11 O 0.7847(3) 0.2897(2) 0.4897(2) 0.0418(9) Uani 1 1 d . . . . .
O12 O 0.6577(3) 0.2664(3) 0.5507(3) 0.0533(12) Uani 1 1 d . . . . .
O13 O 0.9058(4) 0.6414(4) 0.4590(4) 0.095(2) Uani 1 1 d D . . . .
H13A H 0.9021 0.5994 0.4534 0.143 Uiso 1 1 calc R U . . .
S1 S 0.58287(9) 1.01503(8) 0.35325(8) 0.0297(3) Uani 1 1 d . . . . .
S2 S 0.56624(8) 0.87043(7) 0.47982(7) 0.0270(3) Uani 1 1 d . . . . .
S3 S 0.69487(9) 1.05296(8) 0.42778(8) 0.0318(3) Uani 1 1 d . . . . .
S4 S 0.67650(9) 0.90859(8) 0.55310(8) 0.0304(3) Uani 1 1 d . . . . .
S5 S 0.50169(8) 0.97486(8) 0.26822(7) 0.0306(3) Uani 1 1 d . . . . .
S6 S 0.49372(8) 0.80803(8) 0.40414(8) 0.0310(3) Uani 1 1 d . . . . .
S7 S 0.82726(10) 1.07628(10) 0.47103(8) 0.0422(4) Uani 1 1 d . . . . .
S8 S 0.79569(9) 0.91724(9) 0.61826(8) 0.0356(3) Uani 1 1 d . . . . .
S9 S 0.64798(9) 0.57029(8) -0.02040(8) 0.0322(3) Uani 1 1 d . . . . .
S10 S 0.62918(9) 0.42959(8) 0.11059(8) 0.0318(3) Uani 1 1 d . . . . .
S11 S 0.41985(8) 0.48423(8) 0.14383(7) 0.0295(3) Uani 1 1 d . . . . .
S12 S 0.42755(8) 0.63217(7) 0.02013(7) 0.0276(3) Uani 1 1 d . . . . .
S13 S 0.84726(9) 0.52098(8) -0.05775(9) 0.0373(3) Uani 1 1 d . . . . .
S14 S 0.82111(9) 0.36480(8) 0.09338(8) 0.0339(3) Uani 1 1 d . . . . .
S15 S 0.21650(9) 0.54293(9) 0.21322(8) 0.0330(3) Uani 1 1 d . . . . .
S16 S 0.22453(9) 0.69835(8) 0.06668(9) 0.0330(3) Uani 1 1 d . . . . .
Cl1 Cl 0.98006(16) 0.68290(13) 0.08013(13) 0.0915(8) Uani 1 1 d . . . . .
Cl2 Cl 0.80940(15) 0.67041(14) 0.19370(15) 0.1046(9) Uani 1 1 d . . . . .
Cl3 Cl 0.92060(12) 0.55518(14) 0.08599(12) 0.0737(6) Uani 1 1 d . . . . .
Cl4 Cl 0.30548(12) 0.89938(10) 0.30215(11) 0.0630(5) Uani 1 1 d . . . . .
Cl5 Cl 0.11786(13) 0.91360(12) 0.36110(14) 0.0765(6) Uani 1 1 d . . . . .
Cl6 Cl 0.25516(15) 0.76330(11) 0.31239(11) 0.0682(5) Uani 1 1 d . . . . .
Cl7 Cl 0.4936(6) 0.8212(5) 0.1121(7) 0.155(3) Uani 0.699(16) 1 d . U P A 1
Cl8 Cl 0.6065(4) 0.7177(8) 0.2003(5) 0.127(3) Uani 0.699(16) 1 d . U P A 1
Cl9 Cl 0.4934(4) 0.6595(5) 0.1734(5) 0.113(2) Uani 0.699(16) 1 d . U P A 1
Cl10 Cl 0.28226(12) 0.30982(12) 0.20773(12) 0.0709(5) Uani 1 1 d . . . . .
Cl11 Cl 0.43152(16) 0.21214(15) 0.25945(13) 0.0841(6) Uani 1 1 d . . . . .
Cl12 Cl 0.44696(15) 0.21401(12) 0.10435(11) 0.0763(6) Uani 1 1 d . . . . .
Cl13 Cl 0.9395(5) 0.8041(7) 0.2083(4) 0.1227(19) Uani 0.530(10) 1 d D U P B 1
Cl14 Cl 1.02619(15) 0.80361(15) 0.30149(14) 0.0862(6) Uani 1 1 d D U . . .
Cl15 Cl 0.8350(5) 0.8444(6) 0.3632(5) 0.0922(15) Uani 0.530(10) 1 d D U P B 1
Cl16 Cl 0.61730(14) 0.29584(15) 0.39127(12) 0.0801(6) Uani 1 1 d . . . . .
Cl17 Cl 0.52420(17) 0.46605(16) 0.34979(17) 0.1026(8) Uani 1 1 d . . . . .
Cl18 Cl 0.4600(2) 0.3456(2) 0.3546(2) 0.1401(13) Uani 1 1 d . . . . .
Cl19 Cl 0.7120(2) 0.18658(16) 0.23487(13) 0.0984(8) Uani 1 1 d . . . . .
Cl20 Cl 0.82419(17) 0.04489(16) 0.16218(17) 0.0987(8) Uani 1 1 d . . . . .
Cl21 Cl 0.66778(15) 0.1498(2) 0.12568(14) 0.1048(9) Uani 1 1 d . . . . .
Cd1 Cd 0.84492(2) 0.91019(2) -0.09586(2) 0.02761(10) Uani 1 1 d . . . . .
Cd2 Cd 0.81637(2) 0.42302(2) 0.42932(2) 0.02439(9) Uani 1 1 d . . . . .
Cl7A Cl 0.4967(13) 0.7819(17) 0.0978(12) 0.155(6) Uani 0.301(16) 1 d . U P A 2
Cl8A Cl 0.5787(14) 0.7632(12) 0.1938(11) 0.109(4) Uani 0.301(16) 1 d . U P A 2
Cl9A Cl 0.5158(15) 0.6381(11) 0.2088(16) 0.149(6) Uani 0.301(16) 1 d . U P A 2
Cl Cl 0.9589(6) 0.7515(7) 0.2264(5) 0.1169(19) Uani 0.470(10) 1 d D U P B 2
Cl1A Cl 0.8298(5) 0.8531(6) 0.3382(6) 0.0922(15) Uani 0.470(10) 1 d D U P B 2

loop_
_atom_site_aniso_label
_atom_site_aniso_U_11
_atom_site_aniso_U_22
_atom_site_aniso_U_33
_atom_site_aniso_U_23
_atom_site_aniso_U_13
_atom_site_aniso_U_12
C1 0.022(2) 0.021(2) 0.024(3) -0.0040(19) -0.0084(19) -0.0053(19)
C2 0.018(2) 0.025(3) 0.028(3) -0.003(2) -0.008(2) -0.0062(19)
C3 0.019(2) 0.027(3) 0.023(3) -0.009(2) -0.0061(19) -0.0037(19)
C4 0.017(2) 0.023(2) 0.029(3) -0.011(2) -0.0072(19) -0.0026(18)
C5 0.023(2) 0.038(3) 0.029(3) -0.014(2) -0.005(2) -0.012(2)
C6 0.018(2) 0.033(3) 0.029(3) -0.013(2) -0.006(2) -0.003(2)
C7 0.027(2) 0.026(3) 0.023(3) -0.008(2) -0.006(2) -0.009(2)
C8 0.032(3) 0.041(3) 0.028(3) -0.007(2) -0.015(2) -0.007(2)
C9 0.023(3) 0.040(3) 0.035(3) -0.011(2) -0.011(2) -0.005(2)
C10 0.028(3) 0.048(3) 0.026(3) -0.007(2) -0.013(2) -0.004(2)
C11 0.023(3) 0.054(4) 0.030(3) -0.012(3) -0.012(2) 0.000(2)
C12 0.027(2) 0.027(3) 0.023(3) -0.012(2) -0.009(2) -0.004(2)
C13 0.025(3) 0.028(3) 0.041(3) -0.014(2) -0.008(2) -0.009(2)
C14 0.027(3) 0.035(3) 0.040(3) -0.014(2) -0.014(2) -0.007(2)
C15 0.029(3) 0.029(3) 0.045(3) -0.007(2) -0.017(2) -0.008(2)
C16 0.024(3) 0.029(3) 0.039(3) -0.006(2) -0.015(2) -0.007(2)
C17 0.026(2) 0.027(3) 0.026(3) -0.005(2) -0.010(2) -0.009(2)
C18 0.036(3) 0.041(3) 0.034(3) -0.014(2) -0.006(2) -0.020(3)
C19 0.036(3) 0.044(3) 0.029(3) -0.013(2) -0.007(2) -0.020(2)
C20 0.034(3) 0.033(3) 0.029(3) -0.002(2) -0.013(2) -0.018(2)
C21 0.033(3) 0.030(3) 0.028(3) -0.007(2) -0.013(2) -0.012(2)
C22 0.022(2) 0.033(3) 0.029(3) -0.008(2) -0.012(2) -0.010(2)
C23 0.027(3) 0.036(3) 0.026(3) -0.006(2) -0.013(2) -0.005(2)
C24 0.024(3) 0.038(3) 0.026(3) -0.009(2) -0.008(2) -0.006(2)
C25 0.032(3) 0.031(3) 0.024(3) -0.002(2) -0.013(2) -0.011(2)
C26 0.023(2) 0.036(3) 0.026(3) -0.014(2) -0.003(2) -0.011(2)
C27 0.032(3) 0.023(2) 0.025(3) -0.006(2) -0.014(2) -0.008(2)
C28 0.032(3) 0.029(3) 0.021(3) -0.009(2) -0.012(2) -0.009(2)
C29 0.028(3) 0.030(3) 0.030(3) -0.012(2) -0.014(2) -0.009(2)
C30 0.028(2) 0.027(3) 0.026(3) -0.010(2) -0.014(2) -0.005(2)
C31 0.027(2) 0.034(3) 0.024(3) -0.013(2) -0.009(2) -0.010(2)
C32 0.025(2) 0.026(3) 0.027(3) -0.012(2) -0.009(2) -0.005(2)
C33 0.027(3) 0.028(3) 0.029(3) -0.005(2) -0.013(2) -0.008(2)
C34 0.029(3) 0.025(3) 0.032(3) -0.006(2) -0.007(2) -0.004(2)
C35 0.037(3) 0.029(3) 0.026(3) -0.003(2) -0.007(2) -0.013(2)
C36 0.031(3) 0.029(3) 0.035(3) -0.010(2) -0.010(2) -0.009(2)
C37 0.030(3) 0.028(3) 0.038(3) -0.007(2) -0.010(2) -0.012(2)
C38 0.021(2) 0.031(3) 0.028(3) -0.009(2) -0.012(2) -0.005(2)
C39 0.047(3) 0.025(3) 0.037(3) -0.001(2) -0.027(3) -0.006(2)
C40 0.051(3) 0.027(3) 0.036(3) -0.008(2) -0.024(3) -0.006(2)
C41 0.036(3) 0.024(3) 0.036(3) -0.002(2) -0.021(2) -0.004(2)
C42 0.037(3) 0.028(3) 0.032(3) -0.009(2) -0.015(2) -0.007(2)
C43 0.026(3) 0.030(3) 0.029(3) -0.010(2) -0.010(2) -0.007(2)
C44 0.029(3) 0.042(3) 0.033(3) -0.010(2) -0.015(2) -0.009(2)
C45 0.021(2) 0.045(3) 0.026(3) -0.010(2) -0.004(2) -0.009(2)
C46 0.028(3) 0.048(3) 0.032(3) -0.016(2) -0.008(2) -0.012(2)
C47 0.029(3) 0.059(4) 0.028(3) -0.018(3) -0.002(2) -0.021(3)
C48 0.030(3) 0.022(2) 0.027(3) -0.007(2) -0.008(2) -0.007(2)
C49 0.035(3) 0.028(3) 0.042(3) -0.009(2) -0.024(2) -0.002(2)
C50 0.040(3) 0.030(3) 0.040(3) -0.009(2) -0.020(3) -0.008(2)
C51 0.041(3) 0.028(3) 0.053(4) -0.012(3) -0.025(3) 0.001(2)
C52 0.036(3) 0.036(3) 0.055(4) -0.018(3) -0.023(3) -0.006(2)
C53 0.047(4) 0.046(4) 0.038(3) -0.003(3) -0.010(3) -0.004(3)
C54 0.047(3) 0.033(3) 0.040(3) -0.004(2) -0.020(3) -0.006(3)
C55 0.063(5) 0.081(6) 0.102(7) -0.052(5) -0.011(5) -0.019(4)
C56 0.064(4) 0.040(4) 0.043(4) 0.001(3) -0.011(3) -0.027(3)
C57 0.086(3) 0.098(3) 0.108(3) -0.048(3) -0.024(2) -0.032(2)
C58 0.082(6) 0.101(7) 0.048(4) -0.006(4) -0.019(4) -0.043(5)
C59 0.064(5) 0.082(5) 0.054(4) 0.008(4) -0.020(4) -0.038(4)
C60 0.081(7) 0.091(7) 0.173(12) -0.035(7) -0.044(7) -0.038(6)
C61 0.119(8) 0.063(6) 0.106(7) -0.011(5) -0.051(7) -0.019(5)
N1 0.028(2) 0.032(2) 0.024(2) -0.0067(18) -0.0073(18) -0.0087(18)
N2 0.027(2) 0.027(2) 0.034(2) -0.0108(18) -0.0136(18) -0.0032(18)
N3 0.030(2) 0.028(2) 0.028(2) -0.0030(18) -0.0105(18) -0.0119(18)
N4 0.025(2) 0.028(2) 0.027(2) -0.0074(18) -0.0104(18) -0.0040(17)
N5 0.035(2) 0.027(2) 0.031(2) -0.0040(18) -0.0137(19) -0.0120(19)
N6 0.033(2) 0.028(2) 0.030(2) -0.0056(18) -0.0153(19) -0.0088(18)
N7 0.026(2) 0.032(2) 0.024(2) -0.0085(18) -0.0083(17) -0.0058(18)
N8 0.036(2) 0.023(2) 0.033(2) -0.0093(18) -0.014(2) -0.0058(18)
N9 0.029(2) 0.032(2) 0.036(3) -0.005(2) -0.015(2) -0.009(2)
N10 0.024(2) 0.036(3) 0.028(2) -0.0054(19) -0.0078(18) -0.0095(19)
N11 0.033(2) 0.045(3) 0.036(3) -0.002(2) -0.015(2) -0.016(2)
N12 0.037(3) 0.030(2) 0.038(3) 0.0022(19) -0.025(2) -0.012(2)
O1 0.063(3) 0.068(3) 0.058(3) -0.026(3) -0.032(2) 0.003(2)
O2 0.036(2) 0.037(2) 0.059(3) -0.0132(19) -0.020(2) -0.0015(18)
O3 0.041(2) 0.056(3) 0.069(3) -0.022(2) -0.033(2) -0.005(2)
O4 0.035(2) 0.067(3) 0.082(3) -0.020(3) -0.028(2) -0.012(2)
O5 0.045(2) 0.048(2) 0.041(2) -0.0208(19) -0.0182(19) -0.001(2)
O6 0.052(2) 0.041(2) 0.041(2) -0.0137(18) -0.0265(19) -0.0116(19)
O7 0.060(3) 0.040(2) 0.077(3) 0.002(2) -0.047(3) -0.018(2)
O8 0.064(3) 0.059(3) 0.034(3) -0.004(2) -0.011(2) -0.011(2)
O9 0.069(8) 0.098(12) 0.041(3) 0.016(7) -0.022(5) -0.064(9)
O9B 0.069(8) 0.098(12) 0.041(3) 0.016(7) -0.022(5) -0.064(9)
O10 0.062(3) 0.028(2) 0.058(3) -0.0025(18) -0.036(2) -0.0115(19)
O11 0.035(2) 0.052(2) 0.039(2) 0.0049(18) -0.0173(18) -0.0208(19)
O12 0.039(2) 0.041(2) 0.084(3) 0.014(2) -0.035(2) -0.022(2)
O13 0.070(4) 0.098(5) 0.105(5) -0.036(4) 0.003(3) -0.038(4)
S1 0.0365(7) 0.0284(7) 0.0291(7) 0.0006(5) -0.0174(6) -0.0131(5)
S2 0.0317(6) 0.0260(6) 0.0261(7) -0.0029(5) -0.0132(5) -0.0101(5)
S3 0.0345(7) 0.0320(7) 0.0333(7) 0.0039(5) -0.0177(6) -0.0163(6)
S4 0.0318(7) 0.0329(7) 0.0293(7) 0.0021(5) -0.0161(5) -0.0134(5)
S5 0.0239(6) 0.0425(8) 0.0244(7) -0.0085(5) -0.0099(5) -0.0065(5)
S6 0.0271(6) 0.0247(6) 0.0454(8) -0.0090(6) -0.0174(6) -0.0053(5)
S7 0.0421(8) 0.0663(10) 0.0318(8) -0.0218(7) 0.0008(6) -0.0349(8)
S8 0.0310(7) 0.0410(8) 0.0347(8) -0.0199(6) -0.0186(6) 0.0058(6)
S9 0.0303(7) 0.0302(7) 0.0373(7) 0.0037(6) -0.0173(6) -0.0129(5)
S10 0.0316(7) 0.0335(7) 0.0311(7) 0.0024(5) -0.0161(6) -0.0122(6)
S11 0.0288(6) 0.0286(7) 0.0282(7) -0.0038(5) -0.0101(5) -0.0080(5)
S12 0.0274(6) 0.0248(6) 0.0291(7) -0.0040(5) -0.0116(5) -0.0063(5)
S13 0.0271(7) 0.0272(7) 0.0538(9) -0.0137(6) -0.0071(6) -0.0087(5)
S14 0.0330(7) 0.0351(7) 0.0314(7) -0.0131(6) -0.0182(6) 0.0033(6)
S15 0.0305(7) 0.0482(8) 0.0267(7) -0.0122(6) -0.0065(5) -0.0183(6)
S16 0.0305(7) 0.0271(7) 0.0490(8) -0.0154(6) -0.0208(6) -0.0026(5)
Cl1 0.0942(16) 0.0562(12) 0.0724(13) -0.0106(10) 0.0150(11) -0.0273(11)
Cl2 0.0679(13) 0.0726(14) 0.0905(16) -0.0159(12) 0.0206(11) -0.0006(11)
Cl3 0.0527(10) 0.1025(16) 0.0752(13) -0.0275(11) -0.0343(9) -0.0124(10)
Cl4 0.0630(11) 0.0432(9) 0.0680(11) -0.0082(8) -0.0078(9) -0.0221(8)
Cl5 0.0606(11) 0.0575(11) 0.1089(16) 0.0033(11) -0.0538(11) -0.0058(9)
Cl6 0.1094(16) 0.0515(10) 0.0522(10) -0.0124(8) -0.0286(10) -0.0318(10)
Cl7 0.129(4) 0.107(5) 0.218(7) -0.004(4) -0.070(5) -0.039(4)
Cl8 0.089(3) 0.188(7) 0.132(4) -0.083(5) -0.053(3) -0.014(4)
Cl9 0.122(4) 0.102(4) 0.151(5) -0.068(4) -0.055(3) -0.029(3)
Cl10 0.0514(10) 0.0619(11) 0.0706(12) -0.0012(9) -0.0072(9) -0.0167(9)
Cl11 0.0916(15) 0.0880(15) 0.0761(14) -0.0027(11) -0.0421(12) -0.0284(12)
Cl12 0.0863(14) 0.0576(11) 0.0514(10) -0.0047(8) -0.0059(9) -0.0175(10)
Cl13 0.114(3) 0.141(4) 0.128(3) -0.052(3) -0.042(2) -0.036(3)
Cl14 0.0725(13) 0.1014(17) 0.0859(15) -0.0118(12) -0.0253(11) -0.0362(12)
Cl15 0.0722(14) 0.0883(18) 0.102(3) -0.039(2) -0.016(2) -0.0126(13)
Cl16 0.0665(12) 0.1033(17) 0.0584(12) -0.0162(11) -0.0245(10) -0.0132(11)
Cl17 0.0858(16) 0.0858(17) 0.128(2) -0.0056(15) -0.0302(15) -0.0391(14)
Cl18 0.138(3) 0.123(2) 0.228(4) -0.002(2) -0.129(3) -0.057(2)
Cl19 0.135(2) 0.0920(17) 0.0593(13) -0.0008(11) -0.0210(13) -0.0539(16)
Cl20 0.0920(17) 0.0855(16) 0.131(2) -0.0152(15) -0.0581(16) -0.0231(13)
Cl21 0.0670(13) 0.173(3) 0.0778(15) 0.0111(16) -0.0330(11) -0.0597(16)
Cd1 0.0304(2) 0.02448(19) 0.0259(2) -0.00703(14) -0.00700(15) -0.00849(15)
Cd2 0.02485(18) 0.02508(19) 0.0239(2) -0.00612(14) -0.01136(14) -0.00454(14)
Cl7A 0.132(8) 0.197(13) 0.156(9) -0.051(9) -0.099(7) -0.004(9)
Cl8A 0.116(9) 0.132(10) 0.133(7) -0.051(8) -0.057(7) -0.055(7)
Cl9A 0.163(10) 0.097(8) 0.198(13) -0.042(9) -0.043(9) -0.062(7)
Cl 0.124(3) 0.117(3) 0.134(3) -0.075(3) -0.028(3) -0.040(3)
Cl1A 0.0722(14) 0.0883(18) 0.102(3) -0.039(2) -0.016(2) -0.0126(13)

loop_
_atom_type_symbol
_atom_type_description
_atom_type_scat_dispersion_real
_atom_type_scat_dispersion_imag
_atom_type_scat_source
C C 0.0033 0.0016 'International Tables Vol C Tables 4.2.6.8 and 6.1.1.4'
H H 0.0000 0.0000 'International Tables Vol C Tables 4.2.6.8 and 6.1.1.4'
Cd Cd -0.8075 1.2024 'International Tables Vol C Tables 4.2.6.8 and 6.1.1.4'
Cl Cl 0.1484 0.1585 'International Tables Vol C Tables 4.2.6.8 and 6.1.1.4'
N N 0.0061 0.0033 'International Tables Vol C Tables 4.2.6.8 and 6.1.1.4'
O O 0.0106 0.0060 'International Tables Vol C Tables 4.2.6.8 and 6.1.1.4'
S S 0.1246 0.1234 'International Tables Vol C Tables 4.2.6.8 and 6.1.1.4'

loop_
_geom_angle_atom_site_label_1
_geom_angle_atom_site_label_2
_geom_angle_atom_site_label_3
_geom_angle
_geom_angle_site_symmetry_1
_geom_angle_site_symmetry_3
C2 C1 S2 122.6(4) . .
C2 C1 S1 123.1(4) . .
S2 C1 S1 114.2(3) . .
C1 C2 S3 123.8(4) . .
C1 C2 S4 122.6(4) . .
S3 C2 S4 113.5(3) . .
C4 C3 S5 123.6(4) . .
C4 C3 S1 117.0(4) . .
S5 C3 S1 118.1(3) . .
C3 C4 S6 124.1(4) . .
C3 C4 S2 117.2(4) . .
S6 C4 S2 117.9(3) . .
C6 C5 S7 123.3(4) . .
C6 C5 S3 117.2(4) . .
S7 C5 S3 118.4(3) . .
C5 C6 S4 116.7(4) . .
C5 C6 S8 126.1(4) . .
S4 C6 S8 115.2(3) . .
C8 C7 C11 118.3(4) . .
C8 C7 S5 126.0(4) . .
C11 C7 S5 115.7(4) . .
C9 C8 C7 118.4(5) . .
C9 C8 H8 120.8 . .
C7 C8 H8 120.8 . .
N1 C9 C8 123.9(5) . .
N1 C9 H9 118.0 . .
C8 C9 H9 118.0 . .
N1 C10 C11 123.8(5) . .
N1 C10 H10 118.1 . .
C11 C10 H10 118.1 . .
C10 C11 C7 119.0(5) . .
C10 C11 H11 120.5 . .
C7 C11 H11 120.5 . .
C13 C12 C16 117.5(4) . .
C13 C12 S6 125.8(4) . .
C16 C12 S6 116.7(4) . .
C12 C13 C14 119.6(5) . .
C12 C13 H13 120.2 . .
C14 C13 H13 120.2 . .
N2 C14 C13 123.8(5) . .
N2 C14 H14 118.1 . .
C13 C14 H14 118.1 . .
N2 C15 C16 124.3(5) . .
N2 C15 H15 117.8 . .
C16 C15 H15 117.8 . .
C15 C16 C12 118.9(5) . .
C15 C16 H16 120.5 . .
C12 C16 H16 120.5 . .
C21 C17 C18 118.2(5) . .
C21 C17 S7 115.2(4) . .
C18 C17 S7 126.6(4) . .
C19 C18 C17 118.4(5) . .
C19 C18 H18 120.8 . .
C17 C18 H18 120.8 . .
N3 C19 C18 124.2(5) . .
N3 C19 H19 117.9 . .
C18 C19 H19 117.9 . .
N3 C20 C21 124.1(5) . .
N3 C20 H20 117.9 . .
C21 C20 H20 117.9 . .
C20 C21 C17 118.9(5) . .
C20 C21 H21 120.5 . .
C17 C21 H21 120.5 . .
C23 C22 C26 117.9(4) . .
C23 C22 S8 124.8(4) . .
C26 C22 S8 116.8(4) . .
C24 C23 C22 118.5(5) . .
C24 C23 H23 120.7 . .
C22 C23 H23 120.7 . .
N4 C24 C23 124.0(5) . .
N4 C24 H24 118.0 . .
C23 C24 H24 118.0 . .
N4 C25 C26 124.1(5) . .
N4 C25 H25 117.9 . .
C26 C25 H25 117.9 . .
C25 C26 C22 119.1(4) . .
C25 C26 H26 120.5 . .
C22 C26 H26 120.5 . .
C28 C27 S9 123.9(4) . .
C28 C27 S10 121.9(4) . .
S9 C27 S10 114.0(3) . .
C27 C28 S11 121.4(4) . .
C27 C28 S12 124.5(4) . .
S11 C28 S12 114.0(3) . .
C30 C29 S13 123.1(4) . .
C30 C29 S9 117.2(4) . .
S13 C29 S9 118.4(3) . .
C29 C30 S10 117.2(4) . .
C29 C30 S14 126.5(4) . .
S10 C30 S14 114.9(3) . .
C32 C31 S15 124.5(4) . .
C32 C31 S11 117.3(4) . .
S15 C31 S11 117.8(3) . .
C31 C32 S16 122.2(4) . .
C31 C32 S12 117.6(4) . .
S16 C32 S12 119.0(3) . .
C37 C33 C34 117.4(4) . .
C37 C33 S13 127.0(4) . .
C34 C33 S13 115.6(4) . .
C35 C34 C33 119.9(5) . .
C35 C34 H34 120.1 . .
C33 C34 H34 120.1 . .
N5 C35 C34 123.0(5) . .
N5 C35 H35 118.5 . .
C34 C35 H35 118.5 . .
N5 C36 C37 124.1(5) . .
N5 C36 H36 118.0 . .
C37 C36 H36 118.0 . .
C36 C37 C33 118.5(5) . .
C36 C37 H37 120.8 . .
C33 C37 H37 120.8 . .
C39 C38 C42 117.7(5) . .
C39 C38 S14 124.7(4) . .
C42 C38 S14 117.5(4) . .
C40 C39 C38 119.5(5) . .
C40 C39 H39 120.3 . .
C38 C39 H39 120.3 . .
N6 C40 C39 123.8(5) . .
N6 C40 H40 118.1 . .
C39 C40 H40 118.1 . .
N6 C41 C42 124.2(5) . .
N6 C41 H41 117.9 . .
C42 C41 H41 117.9 . .
C41 C42 C38 118.6(5) . .
C41 C42 H42 120.7 . .
C38 C42 H42 120.7 . .
C47 C43 C44 117.1(5) . .
C47 C43 S15 126.4(4) . .
C44 C43 S15 116.5(4) . .
C45 C44 C43 119.5(5) . .
C45 C44 H44 120.2 . .
C43 C44 H44 120.2 . .
N7 C45 C44 123.1(5) . .
N7 C45 H45 118.4 . .
C44 C45 H45 118.4 . .
N7 C46 C47 123.9(5) . .
N7 C46 H46 118.1 . .
C47 C46 H46 118.1 . .
C46 C47 C43 119.7(5) . .
C46 C47 H47 120.2 . .
C43 C47 H47 120.2 . .
C49 C48 C52 118.5(5) . .
C49 C48 S16 126.6(4) . .
C52 C48 S16 114.8(4) . .
C48 C49 C50 118.8(5) . .
C48 C49 H49 120.6 . .
C50 C49 H49 120.6 . .
N8 C50 C49 123.1(5) . .
N8 C50 H50 118.4 . .
C49 C50 H50 118.4 . .
N8 C51 C52 124.8(5) . .
N8 C51 H51 117.6 . .
C52 C51 H51 117.6 . .
C51 C52 C48 118.2(5) . .
C51 C52 H52 120.9 . .
C48 C52 H52 120.9 . .
Cl1 C53 Cl2 111.1(4) . .
Cl1 C53 Cl3 111.1(3) . .
Cl2 C53 Cl3 111.2(4) . .
Cl1 C53 H53 107.7 . .
Cl2 C53 H53 107.7 . .
Cl3 C53 H53 107.7 . .
Cl5 C54 Cl4 110.8(3) . .
Cl5 C54 Cl6 110.7(3) . .
Cl4 C54 Cl6 110.6(3) . .
Cl5 C54 H54 108.2 . .
Cl4 C54 H54 108.2 . .
Cl6 C54 H54 108.2 . .
Cl8A C55 Cl9A 116.1(10) . .
Cl8A C55 Cl7A 107.0(11) . .
Cl9A C55 Cl7A 107.4(10) . .
Cl9 C55 Cl7 108.2(6) . .
Cl9 C55 Cl8 112.2(6) . .
Cl7 C55 Cl8 107.6(6) . .
Cl9 C55 H55 109.6 . .
Cl7 C55 H55 109.6 . .
Cl8 C55 H55 109.6 . .
Cl8A C55 H55A 108.7 . .
Cl9A C55 H55A 108.7 . .
Cl7A C55 H55A 108.7 . .
Cl12 C56 Cl10 110.1(3) . .
Cl12 C56 Cl11 109.9(4) . .
Cl10 C56 Cl11 109.4(4) . .
Cl12 C56 H56 109.1 . .
Cl10 C56 H56 109.1 . .
Cl11 C56 H56 109.1 . .
Cl C57 Cl1A 112.9(6) . .
Cl C57 Cl14 110.7(4) . .
Cl1A C57 Cl14 117.5(6) . .
Cl15 C57 Cl14 110.3(5) . .
Cl15 C57 Cl13 108.9(6) . .
Cl14 C57 Cl13 105.9(5) . .
Cl15 C57 H57 110.5 . .
Cl14 C57 H57 110.5 . .
Cl13 C57 H57 110.5 . .
Cl C57 H57A 104.8 . .
Cl1A C57 H57A 104.8 . .
Cl14 C57 H57A 104.8 . .
Cl16 C58 Cl18 111.5(5) . .
Cl16 C58 Cl17 111.9(5) . .
Cl18 C58 Cl17 108.3(5) . .
Cl16 C58 H58 108.3 . .
Cl18 C58 H58 108.3 . .
Cl17 C58 H58 108.3 . .
Cl21 C59 Cl19 112.1(4) . .
Cl21 C59 Cl20 109.0(5) . .
Cl19 C59 Cl20 110.0(4) . .
Cl21 C59 H59 108.6 . .
Cl19 C59 H59 108.6 . .
Cl20 C59 H59 108.6 . .
O13 C60 C61 110.9(8) . .
O13 C60 H60A 109.5 . .
C61 C60 H60A 109.5 . .
O13 C60 H60B 109.5 . .
C61 C60 H60B 109.5 . .
H60A C60 H60B 108.1 . .
C60 C61 H61A 109.5 . .
C60 C61 H61B 109.5 . .
H61A C61 H61B 109.5 . .
C60 C61 H61C 109.5 . .
H61A C61 H61C 109.5 . .
H61B C61 H61C 109.5 . .
C9 N1 C10 116.5(4) . .
C9 N1 Cd1 124.9(3) . .
C10 N1 Cd1 118.4(3) . .
C15 N2 C14 115.9(4) . .
C15 N2 Cd2 122.1(3) . .
C14 N2 Cd2 122.0(3) . .
C19 N3 C20 116.2(4) . .
C19 N3 Cd1 120.7(3) . 2_775
C20 N3 Cd1 122.9(3) . 2_775
C25 N4 C24 116.3(4) . .
C25 N4 Cd2 120.8(3) . 2_766
C24 N4 Cd2 122.4(3) . 2_766
C36 N5 C35 117.2(4) . .
C36 N5 Cd1 121.8(3) . .
C35 N5 Cd1 120.3(3) . .
C41 N6 C40 116.2(4) . .
C41 N6 Cd2 121.0(3) . .
C40 N6 Cd2 122.2(3) . .
C46 N7 C45 116.6(4) . .
C46 N7 Cd2 120.4(3) . 2_666
C45 N7 Cd2 123.0(3) . 2_666
C51 N8 C50 116.5(4) . .
C51 N8 Cd1 118.9(3) . 2_675
C50 N8 Cd1 124.2(3) . 2_675
O2 N9 O3 121.5(5) . .
O2 N9 O1 119.6(4) . .
O3 N9 O1 118.9(5) . .
O4 N10 O5 119.1(5) . .
O4 N10 O6 120.3(4) . .
O5 N10 O6 120.5(4) . .
O9B N11 O7 112.9(15) . .
O9B N11 O8 125.6(14) . .
O7 N11 O8 117.5(5) . .
O7 N11 O9 123.1(7) . .
O8 N11 O9 117.7(8) . .
O12 N12 O10 121.7(5) . .
O12 N12 O11 120.4(4) . .
O10 N12 O11 117.9(4) . .
N9 O2 Cd1 114.8(3) . .
N10 O6 Cd1 121.9(3) . .
N11 O7 Cd2 103.0(3) . .
N12 O11 Cd2 100.8(3) . .
C60 O13 H13A 109.5 . .
C3 S1 C1 94.8(2) . .
C1 S2 C4 94.5(2) . .
C5 S3 C2 94.7(2) . .
C6 S4 C2 95.1(2) . .
C3 S5 C7 105.0(2) . .
C4 S6 C12 102.6(2) . .
C5 S7 C17 105.4(2) . .
C6 S8 C22 105.1(2) . .
C29 S9 C27 95.2(2) . .
C30 S10 C27 95.3(2) . .
C28 S11 C31 94.3(2) . .
C32 S12 C28 94.1(2) . .
C29 S13 C33 106.0(2) . .
C30 S14 C38 102.4(2) . .
C31 S15 C43 102.1(2) . .
C32 S16 C48 105.7(2) . .
O6 Cd1 O2 164.09(13) . .
O6 Cd1 N5 92.17(14) . .
O2 Cd1 N5 95.24(14) . .
O6 Cd1 N8 85.33(14) . 2_675
O2 Cd1 N8 85.12(14) . 2_675
N5 Cd1 N8 170.79(15) . 2_675
O6 Cd1 N3 94.57(14) . 2_775
O2 Cd1 N3 97.65(14) . 2_775
N5 Cd1 N3 101.77(14) . 2_775
N8 Cd1 N3 87.28(14) 2_675 2_775
O6 Cd1 N1 84.53(14) . .
O2 Cd1 N1 81.53(14) . .
N5 Cd1 N1 89.22(14) . .
N8 Cd1 N1 81.72(14) 2_675 .
N3 Cd1 N1 169.00(14) 2_775 .
N7 Cd2 N6 165.65(14) 2_666 .
N7 Cd2 N2 90.85(14) 2_666 .
N6 Cd2 N2 88.78(14) . .
N7 Cd2 N4 87.73(14) 2_666 2_766
N6 Cd2 N4 97.03(14) . 2_766
N2 Cd2 N4 161.73(14) . 2_766
N7 Cd2 O11 88.17(14) 2_666 .
N6 Cd2 O11 80.50(13) . .
N2 Cd2 O11 126.12(13) . .
N4 Cd2 O11 72.06(13) 2_766 .
N7 Cd2 O7 121.76(14) 2_666 .
N6 Cd2 O7 72.49(14) . .
N2 Cd2 O7 84.53(14) . .
N4 Cd2 O7 80.77(13) 2_766 .
O11 Cd2 O7 138.71(14) . .

loop_
_geom_bond_atom_site_label_1
_geom_bond_atom_site_label_2
_geom_bond_distance
_geom_bond_site_symmetry_2
C1 C2 1.340(7) .
C1 S2 1.752(5) .
C1 S1 1.759(5) .
C2 S3 1.753(5) .
C2 S4 1.760(5) .
C3 C4 1.345(7) .
C3 S5 1.744(5) .
C3 S1 1.758(5) .
C4 S6 1.745(5) .
C4 S2 1.763(5) .
C5 C6 1.352(7) .
C5 S7 1.750(5) .
C5 S3 1.752(5) .
C6 S4 1.747(5) .
C6 S8 1.751(5) .
C7 C8 1.383(7) .
C7 C11 1.384(7) .
C7 S5 1.768(5) .
C8 C9 1.383(7) .
C8 H8 0.9500 .
C9 N1 1.335(7) .
C9 H9 0.9500 .
C10 N1 1.339(6) .
C10 C11 1.370(7) .
C10 H10 0.9500 .
C11 H11 0.9500 .
C12 C13 1.374(7) .
C12 C16 1.398(7) .
C12 S6 1.754(5) .
C13 C14 1.380(7) .
C13 H13 0.9500 .
C14 N2 1.346(6) .
C14 H14 0.9500 .
C15 N2 1.337(6) .
C15 C16 1.374(7) .
C15 H15 0.9500 .
C16 H16 0.9500 .
C17 C21 1.385(7) .
C17 C18 1.386(7) .
C17 S7 1.766(5) .
C18 C19 1.381(7) .
C18 H18 0.9500 .
C19 N3 1.336(6) .
C19 H19 0.9500 .
C20 N3 1.337(6) .
C20 C21 1.371(7) .
C20 H20 0.9500 .
C21 H21 0.9500 .
C22 C23 1.392(7) .
C22 C26 1.392(7) .
C22 S8 1.762(5) .
C23 C24 1.378(7) .
C23 H23 0.9500 .
C24 N4 1.345(6) .
C24 H24 0.9500 .
C25 N4 1.335(6) .
C25 C26 1.370(7) .
C25 H25 0.9500 .
C26 H26 0.9500 .
C27 C28 1.332(7) .
C27 S9 1.758(5) .
C27 S10 1.759(5) .
C28 S11 1.749(5) .
C28 S12 1.767(5) .
C29 C30 1.347(7) .
C29 S13 1.742(5) .
C29 S9 1.756(5) .
C30 S10 1.748(5) .
C30 S14 1.752(5) .
C31 C32 1.327(7) .
C31 S15 1.759(5) .
C31 S11 1.760(5) .
C32 S16 1.753(5) .
C32 S12 1.756(5) .
C33 C37 1.389(7) .
C33 C34 1.402(7) .
C33 S13 1.749(5) .
C34 C35 1.369(7) .
C34 H34 0.9500 .
C35 N5 1.338(6) .
C35 H35 0.9500 .
C36 N5 1.335(6) .
C36 C37 1.386(7) .
C36 H36 0.9500 .
C37 H37 0.9500 .
C38 C39 1.376(7) .
C38 C42 1.391(7) .
C38 S14 1.769(5) .
C39 C40 1.364(8) .
C39 H39 0.9500 .
C40 N6 1.338(7) .
C40 H40 0.9500 .
C41 N6 1.332(6) .
C41 C42 1.370(8) .
C41 H41 0.9500 .
C42 H42 0.9500 .
C43 C47 1.381(7) .
C43 C44 1.383(7) .
C43 S15 1.768(5) .
C44 C45 1.373(8) .
C44 H44 0.9500 .
C45 N7 1.339(6) .
C45 H45 0.9500 .
C46 N7 1.332(6) .
C46 C47 1.360(8) .
C46 H46 0.9500 .
C47 H47 0.9500 .
C48 C49 1.376(7) .
C48 C52 1.380(7) .
C48 S16 1.763(5) .
C49 C50 1.381(7) .
C49 H49 0.9500 .
C50 N8 1.341(7) .
C50 H50 0.9500 .
C51 N8 1.321(7) .
C51 C52 1.368(8) .
C51 H51 0.9500 .
C52 H52 0.9500 .
C53 Cl1 1.723(7) .
C53 Cl2 1.739(6) .
C53 Cl3 1.766(7) .
C53 H53 1.0000 .
C54 Cl5 1.745(6) .
C54 Cl4 1.752(6) .
C54 Cl6 1.758(6) .
C54 H54 1.0000 .
C55 Cl8A 1.596(17) .
C55 Cl9 1.702(10) .
C55 Cl9A 1.714(18) .
C55 Cl7A 1.73(2) .
C55 Cl7 1.737(12) .
C55 Cl8 1.785(11) .
C55 H55 1.0000 .
C55 H55A 1.0000 .
C56 Cl12 1.751(6) .
C56 Cl10 1.756(7) .
C56 Cl11 1.756(7) .
C56 H56 1.0000 .
C57 Cl 1.658(6) .
C57 Cl1A 1.728(7) .
C57 Cl15 1.731(7) .
C57 Cl14 1.735(6) .
C57 Cl13 1.800(7) .
C57 H57 1.0000 .
C57 H57A 1.0000 .
C58 Cl16 1.708(8) .
C58 Cl18 1.738(8) .
C58 Cl17 1.738(9) .
C58 H58 1.0000 .
C59 Cl21 1.739(8) .
C59 Cl19 1.741(8) .
C59 Cl20 1.747(8) .
C59 H59 1.0000 .
C60 O13 1.447(8) .
C60 C61 1.503(13) .
C60 H60A 0.9900 .
C60 H60B 0.9900 .
C61 H61A 0.9800 .
C61 H61B 0.9800 .
C61 H61C 0.9800 .
N1 Cd1 2.428(4) .
N2 Cd2 2.378(4) .
N3 Cd1 2.392(4) 2_775
N4 Cd2 2.423(4) 2_766
N5 Cd1 2.341(4) .
N6 Cd2 2.357(4) .
N7 Cd2 2.327(4) 2_666
N8 Cd1 2.376(4) 2_675
N9 O2 1.231(5) .
N9 O3 1.234(6) .
N9 O1 1.243(6) .
N10 O4 1.229(6) .
N10 O5 1.230(5) .
N10 O6 1.256(5) .
N11 O9B 1.21(3) .
N11 O7 1.234(6) .
N11 O8 1.249(6) .
N11 O9 1.268(14) .
N12 O12 1.213(5) .
N12 O10 1.253(5) .
N12 O11 1.268(5) .
O2 Cd1 2.330(4) .
O6 Cd1 2.317(4) .
O7 Cd2 2.555(5) .
O11 Cd2 2.496(4) .
O13 H13A 0.8400 .
Cd1 N8 2.376(4) 2_675
Cd1 N3 2.391(4) 2_775
Cd2 N7 2.327(4) 2_666
Cd2 N4 2.423(4) 2_766
